data_4300937
loop_
_publ_author_name
'Monga, Vishakha'
'Patrick, Brian O.'
'Orvig, Chris'

_publ_section_title
;
 Group 13 and Lanthanide Complexes with Mixed O,S Anionic Ligands Derived
 from Maltol
;
_journal_coden_ASTM INOCAJ
_journal_issue 8
_journal_name_full 'Inorganic Chemistry'
_journal_page_first 2666
_journal_page_last 2677
_journal_paper_doi 10.1021/ic048693y
_journal_volume 44
_journal_year 2005
_chemical_formula_moiety 'C6 H6 O2 S '
_chemical_formula_sum 'C6 H6 O2 S'
_chemical_formula_weight 142.17
_space_group_IT_number 14
_symmetry_cell_setting monoclinic
_symmetry_Int_Tables_number 14
_symmetry_space_group_name_Hall '-P 2ybc'
_symmetry_space_group_name_H-M 'P 1 21/c 1'
_audit_creation_date 2004-04-10
_audit_creation_method 'by teXsan v1.8'
_cell_angle_alpha 90
_cell_angle_beta 99.755(4)
_cell_angle_gamma 90
_cell_formula_units_Z 4
_cell_length_a 5.3762(7)
_cell_length_b 8.7559(9)
_cell_length_c 13.602(2)
_cell_measurement_reflns_used 3653
_cell_measurement_temperature 188.2
_cell_measurement_theta_max 27.86
_cell_measurement_theta_min 2.78
_cell_volume 631.04(14)
_computing_cell_refinement 'd*TREK (MSC, 1996-1998)'
_computing_data_collection 'd*TREK (MSC, 1996-1998)'
_computing_data_reduction 'd*TREK (MSC, 1996-1998)'
_computing_publication_material 'teXsan (MSC, 1992-1997)'
_computing_structure_refinement 'teXsan (MSC, 1992-1997)'
_computing_structure_solution
;

SIR97 (Altomare, et. al. 1998)

;
_diffrn_ambient_temperature 188.2
_diffrn_detector_area_resol_mean 11.76
_diffrn_measurement_device_type 'Rigaku/ADSC CCD'
_diffrn_measurement_method 'area detector'
_diffrn_orient_matrix_UB_11 0.00000
_diffrn_orient_matrix_UB_12 0.00000
_diffrn_orient_matrix_UB_13 0.00000
_diffrn_orient_matrix_UB_21 0.00000
_diffrn_orient_matrix_UB_22 0.00000
_diffrn_orient_matrix_UB_23 0.00000
_diffrn_orient_matrix_UB_31 0.00000
_diffrn_orient_matrix_UB_32 0.00000
_diffrn_orient_matrix_UB_33 0.00000
_diffrn_radiation_detector CCD
_diffrn_radiation_monochromator graphite
_diffrn_radiation_source 'X-ray tube'
_diffrn_radiation_type 'Mo K\a'
_diffrn_radiation_wavelength 0.7107
_diffrn_reflns_av_R_equivalents 0.03521
_diffrn_reflns_av_sigmaI/netI 0.070
_diffrn_reflns_limit_h_max 6
_diffrn_reflns_limit_h_min -6
_diffrn_reflns_limit_k_max 11
_diffrn_reflns_limit_k_min -9
_diffrn_reflns_limit_l_max 16
_diffrn_reflns_limit_l_min -16
_diffrn_reflns_number 5885
_diffrn_reflns_reduction_process 'Lp corrections applied'
_diffrn_reflns_theta_max 27.86
_diffrn_reflns_theta_min 2.78
_diffrn_standards_decay_% 0.00
_diffrn_standards_interval_count 0
_diffrn_standards_number 0
_exptl_absorpt_coefficient_mu 0.424
_exptl_absorpt_correction_T_max 1.000
_exptl_absorpt_correction_T_min 0.8127
_exptl_absorpt_correction_type multi-scan
_exptl_crystal_colour yellow
_exptl_crystal_density_diffrn 1.496
_exptl_crystal_density_meas ?
_exptl_crystal_description platelet
_exptl_crystal_F_000 296.00
_exptl_crystal_size_max 0.25
_exptl_crystal_size_mid 0.15
_exptl_crystal_size_min 0.05
_refine_diff_density_max 0.32
_refine_diff_density_min -0.23
_refine_ls_extinction_method none
_refine_ls_goodness_of_fit_all 1.166
_refine_ls_goodness_of_fit_ref 1.166
_refine_ls_hydrogen_treatment mixed
_refine_ls_matrix_type full
_refine_ls_number_constraints 0
_refine_ls_number_parameters 94
_refine_ls_number_reflns 1389
_refine_ls_number_restraints 0
_refine_ls_R_factor_all 0.0449
_refine_ls_R_factor_gt 0.026
_refine_ls_shift/su_max 0.0000
_refine_ls_shift/su_mean 0.0000
_refine_ls_structure_factor_coef Fsqd
_refine_ls_weighting_details 'w = 1/[\s^2^(Fo^2^)]'
_refine_ls_weighting_scheme sigma
_refine_ls_wR_factor_all 0.0670
_refine_ls_wR_factor_ref 0.067
_reflns_number_gt 1072
_reflns_number_total 1473
_reflns_threshold_expression I>3.00\s(I)
_cod_data_source_file ic048693ysi20050204_055238.cif
_cod_data_source_block co260/tma-VW
_cod_original_cell_volume 631.0(1)
_cod_original_sg_symbol_H-M 'P 21/c '
_cod_original_formula_sum 'C6 H6 O2 S '
_cod_database_code 4300937

loop_
_symmetry_equiv_pos_as_xyz
'   +x,   +y,   +z'
'   -x,1/2+y,1/2-z'
'   -x,   -y,   -z'
'   +x,1/2-y,1/2+z'

loop_
_atom_site_label
_atom_site_fract_x
_atom_site_fract_y
_atom_site_fract_z
_atom_site_U_iso_or_equiv
_atom_site_occupancy
_atom_site_refinement_flags
_atom_site_adp_type
_atom_site_calc_flag
_atom_site_calc_attached_atom
S(1) 0.03207(8) 0.43332(4) 0.35312(3) 0.0214(1) 1.000 . Uani d ?
O(1) 0.6922(2) 0.1144(1) 0.39915(8) 0.0225(3) 1.000 . Uani d ?
O(2) 0.3546(2) 0.3519(1) 0.54631(8) 0.0210(3) 1.000 . Uani d ?
C(1) 0.6211(3) 0.1870(2) 0.4786(1) 0.0168(4) 1.000 . Uani d ?
C(2) 0.4198(3) 0.2839(1) 0.4648(1) 0.0144(4) 1.000 . Uani d ?
C(3) 0.2791(3) 0.3139(2) 0.3679(1) 0.0151(4) 1.000 . Uani d ?
C(4) 0.3673(3) 0.2364(2) 0.2885(1) 0.0212(4) 1.000 . Uani d ?
C(5) 0.5659(3) 0.1425(2) 0.3064(1) 0.0253(5) 1.000 . Uani d ?
C(6) 0.7831(3) 0.1494(2) 0.5749(1) 0.0252(4) 1.000 . Uani d ?
H(2) 0.239(4) 0.406(2) 0.526(2) 0.041(6) 1.000 . Uiso d ?
H(4) 0.290(3) 0.253(2) 0.223(1) 0.031(5) 1.000 . Uiso d ?
H(5) 0.636(3) 0.089(2) 0.258(1) 0.024(5) 1.000 . Uiso d ?
H(6A) 0.9119 0.0788 0.5637 0.050 0.500 . Uiso d ?
H(6B) 0.6815 0.1041 0.6187 0.050 0.500 . Uiso d ?
H(6C) 0.8598 0.2411 0.6046 0.050 0.500 . Uiso d ?
H(6D) 0.7236 0.2038 0.6276 0.050 0.500 . Uiso d ?
H(6E) 0.9540 0.1786 0.5726 0.050 0.500 . Uiso d ?
H(6F) 0.7756 0.0416 0.5868 0.050 0.500 . Uiso d ?

loop_
_atom_site_aniso_label
_atom_site_aniso_U_11
_atom_site_aniso_U_22
_atom_site_aniso_U_33
_atom_site_aniso_U_12
_atom_site_aniso_U_13
_atom_site_aniso_U_23
S(1) 0.0182(2) 0.0256(2) 0.0201(2) 0.0035(1) 0.0026(2) 0.0023(2)
O(1) 0.0246(6) 0.0201(5) 0.0244(6) 0.0042(4) 0.0086(5) -0.0016(4)
O(2) 0.0217(6) 0.0274(6) 0.0142(6) 0.0068(5) 0.0042(5) -0.0011(4)
C(1) 0.0175(8) 0.0150(7) 0.0189(8) -0.0025(6) 0.0057(6) -0.0005(5)
C(2) 0.0161(7) 0.0142(7) 0.0139(7) -0.0029(5) 0.0053(6) -0.0002(5)
C(3) 0.0152(7) 0.0150(7) 0.0158(7) -0.0049(5) 0.0043(6) 0.0000(5)
C(4) 0.0276(9) 0.0227(8) 0.0138(8) -0.0033(6) 0.0048(7) -0.0033(6)
C(5) 0.034(1) 0.0244(8) 0.0202(9) 0.0004(7) 0.0118(8) -0.0059(7)
C(6) 0.0226(9) 0.0235(8) 0.0278(9) 0.0022(6) -0.0005(7) 0.0038(7)

loop_
_atom_type_symbol
_atom_type_oxidation_number
_atom_type_number_in_cell
_atom_type_scat_dispersion_real
_atom_type_scat_dispersion_imag
_atom_type_scat_source
C 0 24 0.002 0.002
;International Tables for Crystallography

(1992, Vol. C, Tables 4.2.6.8 and 6.1.1.1)

;
H 0 24 0.000 0.000
;International Tables for Crystallography

(1992, Vol. C, Table 6.1.1.2)

;
O 0 8 0.008 0.006
;International Tables for Crystallography

(1992, Vol. C, Tables 4.2.6.8 and 6.1.1.1)

;
S 0 4 0.110 0.124
;International Tables for Crystallography

(1992, Vol. C, Tables 4.2.6.8 and 6.1.1.1)

;

loop_
_geom_angle_atom_site_label_1
_geom_angle_atom_site_label_2
_geom_angle_atom_site_label_3
_geom_angle
_geom_angle_site_symmetry_1
_geom_angle_site_symmetry_2
_geom_angle_site_symmetry_3
_geom_angle_publ_flag
C(1) O(1) C(5) 119.5(1) . . . yes
C(2) O(2) H(2) 106(2) . . . no
O(1) C(1) C(2) 120.3(1) . . . yes
O(1) C(1) C(6) 113.3(1) . . . yes
C(2) C(1) C(6) 126.4(1) . . . yes
O(2) C(2) C(1) 118.1(1) . . . yes
O(2) C(2) C(3) 120.2(1) . . . yes
C(1) C(2) C(3) 121.7(1) . . . yes
S(1) C(3) C(2) 120.7(1) . . . yes
S(1) C(3) C(4) 124.5(1) . . . yes
C(2) C(3) C(4) 114.8(1) . . . yes
C(3) C(4) C(5) 120.9(1) . . . yes
C(3) C(4) H(4) 120(1) . . . no
C(5) C(4) H(4) 119(1) . . . no
O(1) C(5) C(4) 122.8(1) . . . yes
O(1) C(5) H(5) 111(1) . . . no
C(4) C(5) H(5) 126(1) . . . no
C(1) C(6) H(6A) 109.6 . . . no
C(1) C(6) H(6B) 109.2 . . . no
C(1) C(6) H(6C) 109.4 . . . no
C(1) C(6) H(6D) 109.2 . . . no
C(1) C(6) H(6E) 109.6 . . . no
C(1) C(6) H(6F) 109.4 . . . no
H(6A) C(6) H(6B) 109.6 . . . no
H(6A) C(6) H(6C) 109.6 . . . no
H(6A) C(6) H(6D) 141.2 . . . no
H(6A) C(6) H(6E) 56.3 . . . no
H(6A) C(6) H(6F) 56.3 . . . no
H(6B) C(6) H(6C) 109.5 . . . no
H(6B) C(6) H(6D) 56.2 . . . no
H(6B) C(6) H(6E) 141.2 . . . no
H(6B) C(6) H(6F) 56.3 . . . no
H(6C) C(6) H(6D) 56.2 . . . no
H(6C) C(6) H(6E) 56.3 . . . no
H(6C) C(6) H(6F) 141.2 . . . no
H(6D) C(6) H(6E) 109.5 . . . no
H(6D) C(6) H(6F) 109.5 . . . no
H(6E) C(6) H(6F) 109.6 . . . no

loop_
_geom_bond_atom_site_label_1
_geom_bond_atom_site_label_2
_geom_bond_distance
_geom_bond_site_symmetry_1
_geom_bond_site_symmetry_2
_geom_bond_publ_flag
S(1) C(3) 1.675(2) . . yes
O(1) C(1) 1.363(2) . . yes
O(1) C(5) 1.350(2) . . yes
O(2) C(2) 1.356(2) . . yes
O(2) H(2) 0.79(2) . . no
C(1) C(2) 1.363(2) . . yes
C(1) C(6) 1.482(2) . . yes
C(2) C(3) 1.429(2) . . yes
C(3) C(4) 1.423(2) . . yes
C(4) C(5) 1.337(2) . . yes
C(4) H(4) 0.93(2) . . no
C(5) H(5) 0.94(2) . . no
C(6) H(6A) 0.96 . . no
C(6) H(6B) 0.96 . . no
C(6) H(6C) 0.96 . . no
C(6) H(6D) 0.96 . . no
C(6) H(6E) 0.96 . . no
C(6) H(6F) 0.96 . . no

loop_
_geom_contact_atom_site_label_1
_geom_contact_atom_site_label_2
_geom_contact_distance
_geom_contact_site_symmetry_1
_geom_contact_site_symmetry_2
_geom_contact_publ_flag
S(1) O(2) 3.270(1) . 3_566 no
S(1) O(1) 3.451(1) . 1_455 no
S(1) C(5) 3.554(2) . 1_455 no
O(1) C(6) 3.507(2) . 3_656 no
O(2) C(4) 3.373(2) . 4 no
O(2) O(2) 3.380(2) . 3_666 no
O(2) C(2) 3.424(2) . 3_666 no
O(2) C(5) 3.528(2) . 4 no

loop_
_geom_torsion_atom_site_label_1
_geom_torsion_atom_site_label_2
_geom_torsion_atom_site_label_3
_geom_torsion_atom_site_label_4
_geom_torsion_site_symmetry_1
_geom_torsion_site_symmetry_2
_geom_torsion_site_symmetry_3
_geom_torsion_site_symmetry_4
_geom_torsion
_geom_torsion_publ_flag
S(1) C(3) C(2) O(2) . . . . 0.1(2) no
S(1) C(3) C(2) C(1) . . . . 179.9(1) no
S(1) C(3) C(4) C(5) . . . . -179.9(1) no
O(1) C(1) C(2) O(2) . . . . 179.2(1) no
O(1) C(1) C(2) C(3) . . . . -0.6(2) no
O(1) C(5) C(4) C(3) . . . . 0.5(2) no
O(2) C(2) C(1) C(6) . . . . -1.3(2) no
O(2) C(2) C(3) C(4) . . . . 179.6(1) no
C(1) O(1) C(5) C(4) . . . . -1.7(2) no
C(1) C(2) C(3) C(4) . . . . -0.6(2) no
C(2) C(1) O(1) C(5) . . . . 1.7(2) no
C(2) C(3) C(4) C(5) . . . . 0.6(2) no
C(3) C(2) C(1) C(6) . . . . 178.9(1) no
C(5) O(1) C(1) C(6) . . . . -177.8(1) no
